data_2224630
loop_
_publ_author_name
'Sun, Jie'
'Cai, Zai-Sheng'

_publ_section_title
;
 7-Chloroindoline-2,3-dione
;
_journal_coeditor_code HB5233
_journal_issue 1
_journal_name_full 'Acta Crystallographica Section E'
_journal_page_first o25
_journal_paper_doi 10.1107/S1600536809051526
_journal_volume 66
_journal_year 2010
_chemical_formula_iupac 'C8 H4 Cl N O2'
_chemical_formula_moiety 'C8 H4 Cl N O2'
_chemical_formula_sum 'C8 H4 Cl N O2'
_chemical_formula_weight 181.57
_chemical_melting_point 463
_chemical_name_common 7-chloroindoline-2,3-dione
_chemical_name_systematic
;
7-chloroindoline-2,3-dione
;
_space_group_IT_number 2
_symmetry_cell_setting triclinic
_symmetry_space_group_name_Hall '-P 1'
_symmetry_space_group_name_H-M 'P -1'
_atom_sites_solution_hydrogens geom
_atom_sites_solution_primary direct
_atom_sites_solution_secondary difmap
_audit_creation_method SHELXL-97
_cell_angle_alpha 86.95(3)
_cell_angle_beta 78.02(3)
_cell_angle_gamma 84.89(3)
_cell_formula_units_Z 4
_cell_length_a 7.2450(14)
_cell_length_b 8.6080(17)
_cell_length_c 12.470(3)
_cell_measurement_reflns_used 25
_cell_measurement_temperature 293(2)
_cell_measurement_theta_max 13
_cell_measurement_theta_min 9
_cell_volume 757.2(3)
_computing_cell_refinement 'CAD-4 Software (Enraf--Nonius, 1989'
_computing_data_collection 'CAD-4 Software (Enraf--Nonius, 1989)'
_computing_data_reduction 'XCAD4(Harms & Wocadlo,1995)'
_computing_molecular_graphics 'PLATON (Spek, 2009)'
_computing_publication_material 'SHELXL97 (Sheldrick, 2008) and PLATON (Spek, 2009)'
_computing_structure_refinement 'SHELXS97 (Sheldrick, 2008)'
_computing_structure_solution 'SHELXS97 (Sheldrick, 2008)'
_diffrn_ambient_temperature 293(2)
_diffrn_measured_fraction_theta_full 1.000
_diffrn_measured_fraction_theta_max 1.000
_diffrn_measurement_device_type 'Enraf--Nonius CAD-4'
_diffrn_measurement_method \w/2\q
_diffrn_radiation_monochromator graphite
_diffrn_radiation_source 'fine-focus sealed tube'
_diffrn_radiation_type MoK\a
_diffrn_radiation_wavelength 0.71073
_diffrn_reflns_av_R_equivalents 0.0472
_diffrn_reflns_av_sigmaI/netI 0.0326
_diffrn_reflns_limit_h_max 8
_diffrn_reflns_limit_h_min 0
_diffrn_reflns_limit_k_max 10
_diffrn_reflns_limit_k_min -10
_diffrn_reflns_limit_l_max 14
_diffrn_reflns_limit_l_min -14
_diffrn_reflns_number 2988
_diffrn_reflns_theta_full 25.27
_diffrn_reflns_theta_max 25.27
_diffrn_reflns_theta_min 1.67
_diffrn_standards_decay_% 1
_diffrn_standards_interval_count 200
_diffrn_standards_interval_time 120
_diffrn_standards_number 3
_exptl_absorpt_coefficient_mu 0.453
_exptl_absorpt_correction_T_max 0.956
_exptl_absorpt_correction_T_min 0.876
_exptl_absorpt_correction_type psi-scan
_exptl_absorpt_process_details '(North <i>et al.</i>,  1968)'
_exptl_crystal_colour yellow
_exptl_crystal_density_diffrn 1.593
_exptl_crystal_density_method 'not measured'
_exptl_crystal_description block
_exptl_crystal_F_000 368
_exptl_crystal_size_max 0.30
_exptl_crystal_size_mid 0.20
_exptl_crystal_size_min 0.10
_refine_diff_density_max 0.634
_refine_diff_density_min -0.293
_refine_ls_extinction_method none
_refine_ls_goodness_of_fit_ref 1.007
_refine_ls_hydrogen_treatment constr
_refine_ls_matrix_type full
_refine_ls_number_parameters 217
_refine_ls_number_reflns 2749
_refine_ls_number_restraints 13
_refine_ls_restrained_S_all 1.025
_refine_ls_R_factor_all 0.0736
_refine_ls_R_factor_gt 0.0546
_refine_ls_shift/su_max 0.000
_refine_ls_shift/su_mean 0.000
_refine_ls_structure_factor_coef Fsqd
_refine_ls_weighting_details 'calc w=1/[\s^2^(Fo^2^)+(0.1000P)^2^+0.2500P] where P=(Fo^2^+2Fc^2^)/3'
_refine_ls_weighting_scheme calc
_refine_ls_wR_factor_gt 0.1469
_refine_ls_wR_factor_ref 0.1604
_reflns_number_gt 2051
_reflns_number_total 2749
_reflns_threshold_expression >2sigma(I)
_cod_data_source_file hb5233.cif
_cod_data_source_block I
_cod_depositor_comments
;
The following automatic conversions were performed:
'_symmetry_cell_setting' value 'Triclinic' changed to 'triclinic'
according to '/home/saulius/struct/CIF-dictionaries/cif_core.dic'
dictionary named 'cif_core.dic' version 2.4.1 from 2010-06-29.

Automatic conversion script
Id: cif_fix_enum 1527 2010-12-29 10:47:43Z saulius 

The following automatic conversions were performed:

'_chemical_melting_point' value '463K' was changed to '463' - the
value should be numeric and without a unit designator.

Automatic conversion script
Id: cif_fix_values 1646 2011-03-28 12:23:43Z adriana 

The following automatic conversions were performed:

'_chemical_melting_point' value '463K' was changed to '463' - the
value should be numeric and without a unit
designator.

'_symmetry_cell_setting' value 'Triclinic' changed to
'triclinic' according to
/home/saulius/struct/CIF-dictionaries/cif_core.dic dictionary named
'cif_core.dic' version 2.4.1 from 2010-06-29.

Automatic conversion script
Id: cif_fix_values 1715 2011-07-08 13:25:40Z adriana 
;
_cod_database_code 2224630
_cod_database_fobs_code 2224630

loop_
_symmetry_equiv_pos_as_xyz
'x, y, z'
'-x, -y, -z'

loop_
_atom_site_type_symbol
_atom_site_label
_atom_site_fract_x
_atom_site_fract_y
_atom_site_fract_z
_atom_site_U_iso_or_equiv
_atom_site_adp_type
_atom_site_calc_flag
_atom_site_refinement_flags
_atom_site_occupancy
_atom_site_disorder_assembly
_atom_site_disorder_group
Cl Cl1 0.28644(18) 0.90528(12) 0.43418(10) 0.0839(4) Uani d . 1 . .
N N1 0.4403(4) 0.6203(3) 0.28727(19) 0.0415(6) Uani d . 1 . .
H H1A 0.4599 0.7099 0.2550 0.050 Uiso calc R 1 . .
O O1 0.4519(4) 0.2163(3) 0.3096(2) 0.0731(8) Uani d . 1 . .
O O2 0.5909(4) 0.4581(3) 0.1488(2) 0.0662(7) Uani d . 1 . .
C C1 0.1629(6) 0.4991(7) 0.6003(3) 0.0780(13) Uani d U 1 . .
H H1B 0.1019 0.4674 0.6702 0.094 Uiso calc R 1 . .
C C2 0.1735(5) 0.6597(6) 0.5739(3) 0.0701(11) Uani d U 1 . .
H H2A 0.1201 0.7328 0.6261 0.084 Uiso calc R 1 . .
C C3 0.2638(5) 0.7090(4) 0.4697(3) 0.0541(9) Uani d . 1 . .
C C4 0.3423(4) 0.5985(4) 0.3954(2) 0.0393(7) Uani d . 1 . .
C C5 0.3300(4) 0.4400(4) 0.4231(3) 0.0462(8) Uani d . 1 . .
C C6 0.2399(5) 0.3892(5) 0.5258(3) 0.0636(11) Uani d . 1 . .
H H6A 0.2321 0.2834 0.5435 0.076 Uiso calc R 1 . .
C C7 0.4285(5) 0.3544(4) 0.3265(3) 0.0472(8) Uani d . 1 . .
C C8 0.5004(4) 0.4814(4) 0.2399(3) 0.0441(7) Uani d . 1 . .
Cl Cl2 0.12910(13) 0.66786(10) 0.12400(7) 0.0589(3) Uani d . 1 . .
N N2 0.3136(3) 0.9103(3) -0.04844(19) 0.0353(5) Uani d . 1 . .
H H2B 0.3737 0.8832 0.0031 0.042 Uiso calc R 1 . .
O O3 0.2217(4) 1.0991(3) -0.2813(2) 0.0618(7) Uani d . 1 . .
O O4 0.4995(3) 1.1009(3) -0.13853(18) 0.0533(6) Uani d . 1 . .
C C9 -0.1833(5) 0.7602(4) -0.1086(3) 0.0486(8) Uani d . 1 . .
H H9A -0.2948 0.7290 -0.1235 0.058 Uiso calc R 1 . .
C C10 -0.0841(4) 0.8681(4) -0.1775(3) 0.0472(8) Uani d . 1 . .
H H10A -0.1282 0.9111 -0.2384 0.057 Uiso calc R 1 . .
C C11 0.0833(4) 0.9115(3) -0.1544(2) 0.0403(7) Uani d . 1 . .
C C12 0.1483(4) 0.8492(3) -0.0617(2) 0.0352(6) Uani d . 1 . .
C C13 0.0469(4) 0.7416(3) 0.0075(2) 0.0414(7) Uani d . 1 . .
C C14 -0.1181(4) 0.6972(4) -0.0167(3) 0.0446(7) Uani d . 1 . .
H H14A -0.1866 0.6243 0.0290 0.053 Uiso calc R 1 . .
C C15 0.3646(4) 1.0178(4) -0.1286(2) 0.0438(7) Uani d . 1 . .
C C16 0.2210(4) 1.0242(4) -0.2053(3) 0.0473(8) Uani d . 1 . .

loop_
_atom_site_aniso_label
_atom_site_aniso_U_11
_atom_site_aniso_U_22
_atom_site_aniso_U_33
_atom_site_aniso_U_12
_atom_site_aniso_U_13
_atom_site_aniso_U_23
Cl1 0.1048(9) 0.0609(6) 0.0837(8) 0.0087(6) -0.0158(6) -0.0213(5)
N1 0.0483(14) 0.0400(13) 0.0346(13) -0.0113(11) -0.0040(11) 0.0076(10)
O1 0.102(2) 0.0405(14) 0.083(2) -0.0138(13) -0.0326(17) 0.0086(13)
O2 0.0718(17) 0.0661(16) 0.0523(15) -0.0055(13) 0.0086(13) -0.0098(12)
C1 0.049(2) 0.144(4) 0.040(2) -0.025(2) -0.0059(17) 0.025(2)
C2 0.050(2) 0.116(3) 0.0408(19) 0.003(2) -0.0039(16) -0.010(2)
C3 0.0449(18) 0.073(2) 0.0444(18) -0.0010(16) -0.0110(15) -0.0040(16)
C4 0.0342(15) 0.0512(17) 0.0333(15) -0.0076(12) -0.0091(12) 0.0059(13)
C5 0.0420(16) 0.0554(19) 0.0443(17) -0.0175(14) -0.0149(14) 0.0180(14)
C6 0.054(2) 0.092(3) 0.049(2) -0.029(2) -0.0186(18) 0.033(2)
C7 0.0547(19) 0.0435(18) 0.0501(19) -0.0152(14) -0.0237(16) 0.0084(14)
C8 0.0424(17) 0.0451(17) 0.0440(18) -0.0062(13) -0.0062(14) 0.0011(13)
Cl2 0.0661(6) 0.0547(5) 0.0548(5) -0.0123(4) -0.0093(4) 0.0095(4)
N2 0.0392(13) 0.0354(12) 0.0323(12) -0.0086(10) -0.0088(10) 0.0054(10)
O3 0.0607(15) 0.0807(18) 0.0447(14) 0.0069(13) -0.0190(12) 0.0044(13)
O4 0.0564(14) 0.0499(13) 0.0496(13) -0.0119(11) -0.0020(11) 0.0135(10)
C9 0.0388(16) 0.0509(18) 0.057(2) -0.0076(14) -0.0067(15) -0.0162(16)
C10 0.0406(17) 0.0563(19) 0.0460(18) 0.0031(15) -0.0118(14) -0.0118(15)
C11 0.0371(15) 0.0433(16) 0.0394(16) -0.0018(12) -0.0046(13) -0.0074(13)
C12 0.0326(14) 0.0329(14) 0.0371(15) -0.0030(11) 0.0010(12) -0.0052(11)
C13 0.0405(16) 0.0378(15) 0.0429(17) -0.0050(12) 0.0005(13) -0.0080(13)
C14 0.0376(16) 0.0398(16) 0.0521(18) -0.0101(12) 0.0046(14) -0.0058(13)
C15 0.0442(17) 0.0437(16) 0.0406(16) -0.0105(14) -0.0012(14) 0.0070(13)
C16 0.0441(18) 0.0392(16) 0.055(2) -0.0014(13) -0.0017(15) -0.0040(15)

loop_
_atom_type_symbol
_atom_type_description
_atom_type_scat_dispersion_real
_atom_type_scat_dispersion_imag
_atom_type_scat_source
C C 0.0033 0.0016 'International Tables Vol C Tables 4.2.6.8 and 6.1.1.4'
H H 0.0000 0.0000 'International Tables Vol C Tables 4.2.6.8 and 6.1.1.4'
N N 0.0061 0.0033 'International Tables Vol C Tables 4.2.6.8 and 6.1.1.4'
O O 0.0106 0.0060 'International Tables Vol C Tables 4.2.6.8 and 6.1.1.4'
Cl Cl 0.1484 0.1585 'International Tables Vol C Tables 4.2.6.8 and 6.1.1.4'

loop_
_geom_angle_atom_site_label_1
_geom_angle_atom_site_label_2
_geom_angle_atom_site_label_3
_geom_angle_site_symmetry_1
_geom_angle_site_symmetry_3
_geom_angle
_geom_angle_publ_flag
C8 N1 C4 . . 111.1(2) ?
C8 N1 H1A . . 124.5 ?
C4 N1 H1A . . 124.5 ?
C6 C1 C2 . . 121.4(3) ?
C6 C1 H1B . . 119.3 ?
C2 C1 H1B . . 119.3 ?
C3 C2 C1 . . 120.0(4) ?
C3 C2 H2A . . 120.0 ?
C1 C2 H2A . . 120.0 ?
C4 C3 C2 . . 118.4(4) ?
C4 C3 Cl1 . . 119.7(3) ?
C2 C3 Cl1 . . 121.8(3) ?
C3 C4 C5 . . 120.7(3) ?
C3 C4 N1 . . 128.4(3) ?
C5 C4 N1 . . 110.9(3) ?
C6 C5 C4 . . 121.6(4) ?
C6 C5 C7 . . 131.6(3) ?
C4 C5 C7 . . 106.8(3) ?
C1 C6 C5 . . 117.9(4) ?
C1 C6 H6A . . 121.1 ?
C5 C6 H6A . . 121.1 ?
O1 C7 C5 . . 131.5(3) ?
O1 C7 C8 . . 123.4(3) ?
C5 C7 C8 . . 105.0(3) ?
O2 C8 N1 . . 128.3(3) ?
O2 C8 C7 . . 125.5(3) ?
N1 C8 C7 . . 106.2(3) ?
C15 N2 C12 . . 109.5(2) ?
C15 N2 H2B . . 125.2 ?
C12 N2 H2B . . 125.2 ?
C10 C9 C14 . . 120.5(3) ?
C10 C9 H9A . . 119.7 ?
C14 C9 H9A . . 119.7 ?
C9 C10 C11 . . 118.7(3) ?
C9 C10 H10A . . 120.6 ?
C11 C10 H10A . . 120.6 ?
C10 C11 C12 . . 120.8(3) ?
C10 C11 C16 . . 134.1(3) ?
C12 C11 C16 . . 105.0(3) ?
C13 C12 N2 . . 126.7(3) ?
C13 C12 C11 . . 120.1(3) ?
N2 C12 C11 . . 113.2(2) ?
C14 C13 C12 . . 118.9(3) ?
C14 C13 Cl2 . . 121.9(2) ?
C12 C13 Cl2 . . 119.2(2) ?
C13 C14 C9 . . 121.0(3) ?
C13 C14 H14A . . 119.5 ?
C9 C14 H14A . . 119.5 ?
O4 C15 N2 . . 126.6(3) ?
O4 C15 C16 . . 125.7(3) ?
N2 C15 C16 . . 107.7(3) ?
O3 C16 C11 . . 128.3(3) ?
O3 C16 C15 . . 127.2(3) ?
C11 C16 C15 . . 104.5(3) ?

loop_
_geom_bond_atom_site_label_1
_geom_bond_atom_site_label_2
_geom_bond_site_symmetry_2
_geom_bond_distance
_geom_bond_publ_flag
Cl1 C3 . 1.737(4) ?
N1 C8 . 1.358(4) ?
N1 C4 . 1.399(4) ?
N1 H1A . 0.8600 ?
O1 C7 . 1.210(4) ?
O2 C8 . 1.205(4) ?
C1 C6 . 1.362(6) ?
C1 C2 . 1.410(7) ?
C1 H1B . 0.9300 ?
C2 C3 . 1.391(5) ?
C2 H2A . 0.9300 ?
C3 C4 . 1.366(5) ?
C4 C5 . 1.396(4) ?
C5 C6 . 1.379(5) ?
C5 C7 . 1.465(5) ?
C6 H6A . 0.9300 ?
C7 C8 . 1.541(4) ?
Cl2 C13 . 1.749(3) ?
N2 C15 . 1.342(4) ?
N2 C12 . 1.393(4) ?
N2 H2B . 0.8600 ?
O3 C16 . 1.116(4) ?
O4 C15 . 1.244(4) ?
C9 C10 . 1.377(5) ?
C9 C14 . 1.394(5) ?
C9 H9A . 0.9300 ?
C10 C11 . 1.389(4) ?
C10 H10A . 0.9300 ?
C11 C12 . 1.401(4) ?
C11 C16 . 1.478(4) ?
C12 C13 . 1.384(4) ?
C13 C14 . 1.382(4) ?
C14 H14A . 0.9300 ?
C15 C16 . 1.548(5) ?

loop_
_geom_hbond_atom_site_label_D
_geom_hbond_atom_site_label_H
_geom_hbond_atom_site_label_A
_geom_hbond_site_symmetry_A
_geom_hbond_distance_DH
_geom_hbond_distance_HA
_geom_hbond_distance_DA
_geom_hbond_angle_DHA
N1 H1A O4 2_675 0.86 2.12 2.961(4) 165
N2 H2B O4 2_675 0.86 2.10 2.923(3) 160
C14 H14A O2 1_455 0.93 2.46 3.385(4) 172

loop_
_geom_torsion_atom_site_label_1
_geom_torsion_atom_site_label_2
_geom_torsion_atom_site_label_3
_geom_torsion_atom_site_label_4
_geom_torsion_site_symmetry_1
_geom_torsion_site_symmetry_2
_geom_torsion_site_symmetry_3
_geom_torsion_site_symmetry_4
_geom_torsion
_geom_torsion_publ_flag
C6 C1 C2 C3 . . . . 0.1(6) ?
C1 C2 C3 C4 . . . . -0.7(5) ?
C1 C2 C3 Cl1 . . . . -178.2(3) ?
C2 C3 C4 C5 . . . . 0.8(5) ?
Cl1 C3 C4 C5 . . . . 178.4(2) ?
C2 C3 C4 N1 . . . . -179.5(3) ?
Cl1 C3 C4 N1 . . . . -1.9(5) ?
C8 N1 C4 C3 . . . . 178.8(3) ?
C8 N1 C4 C5 . . . . -1.5(4) ?
C3 C4 C5 C6 . . . . -0.4(5) ?
N1 C4 C5 C6 . . . . 179.8(3) ?
C3 C4 C5 C7 . . . . -179.6(3) ?
N1 C4 C5 C7 . . . . 0.6(3) ?
C2 C1 C6 C5 . . . . 0.3(6) ?
C4 C5 C6 C1 . . . . -0.1(5) ?
C7 C5 C6 C1 . . . . 178.8(3) ?
C6 C5 C7 O1 . . . . 2.9(6) ?
C4 C5 C7 O1 . . . . -178.1(4) ?
C6 C5 C7 C8 . . . . -178.7(3) ?
C4 C5 C7 C8 . . . . 0.3(3) ?
C4 N1 C8 O2 . . . . -178.7(3) ?
C4 N1 C8 C7 . . . . 1.6(3) ?
O1 C7 C8 O2 . . . . -2.3(5) ?
C5 C7 C8 O2 . . . . 179.1(3) ?
O1 C7 C8 N1 . . . . 177.4(3) ?
C5 C7 C8 N1 . . . . -1.2(3) ?
C14 C9 C10 C11 . . . . 0.8(5) ?
C9 C10 C11 C12 . . . . -1.3(4) ?
C9 C10 C11 C16 . . . . -177.5(3) ?
C15 N2 C12 C13 . . . . -176.5(3) ?
C15 N2 C12 C11 . . . . 1.6(3) ?
C10 C11 C12 C13 . . . . 0.8(4) ?
C16 C11 C12 C13 . . . . 178.0(2) ?
C10 C11 C12 N2 . . . . -177.4(2) ?
C16 C11 C12 N2 . . . . -0.2(3) ?
N2 C12 C13 C14 . . . . 178.0(3) ?
C11 C12 C13 C14 . . . . 0.1(4) ?
N2 C12 C13 Cl2 . . . . -1.0(4) ?
C11 C12 C13 Cl2 . . . . -179.0(2) ?
C12 C13 C14 C9 . . . . -0.6(4) ?
Cl2 C13 C14 C9 . . . . 178.5(2) ?
C10 C9 C14 C13 . . . . 0.1(5) ?
C12 N2 C15 O4 . . . . 176.1(3) ?
C12 N2 C15 C16 . . . . -2.2(3) ?
C10 C11 C16 O3 . . . . -3.6(6) ?
C12 C11 C16 O3 . . . . 179.8(3) ?
C10 C11 C16 C15 . . . . 175.6(3) ?
C12 C11 C16 C15 . . . . -1.0(3) ?
O4 C15 C16 O3 . . . . 2.9(6) ?
N2 C15 C16 O3 . . . . -178.8(3) ?
O4 C15 C16 C11 . . . . -176.3(3) ?
N2 C15 C16 C11 . . . . 2.0(3) ?
